data_5000175
loop_
_publ_author_name
'Graham, A. J.'
'Akrigg, D.'
'Sheldrick, B.'

_journal_name_full 'Crystal Structure Communications'
_journal_page_first 281
_journal_volume 6
_journal_year 1977
_chemical_formula_sum 'C10 H19 N5 O'
_space_group_IT_number 15
_symmetry_cell_setting monoclinic
_symmetry_space_group_name_Hall '-C 2yc'
_symmetry_space_group_name_H-M 'C 1 2/c 1'
_cell_angle_alpha 90
_cell_angle_beta 118.21(3)
_cell_angle_gamma 90
_cell_formula_units_Z 8
_cell_length_a 25.74(1)
_cell_length_b 9.804(1)
_cell_length_c 12.076(5)
_cod_original_sg_symbol_H-M 'C 2/c'
_cod_original_formula_sum 'C10 H19 N5 O1'
_cod_database_code 5000175

loop_
_symmetry_equiv_pos_site_id
_symmetry_equiv_pos_as_xyz
1 x,y,z
2 1/2+x,1/2+y,z
3 -x,y,1/2-z
4 1/2-x,1/2+y,1/2-z
5 -x,-y,-z
6 -1/2-x,-1/2-y,-z
7 x,-y,-1/2+z
8 -1/2+x,-1/2-y,-1/2+z

loop_
_atom_site_label
_atom_site_type_symbol
_atom_site_fract_x
_atom_site_fract_y
_atom_site_fract_z
C1 C -0.36184 -0.08121 0.39963
C2 C -0.33849 -0.26888 0.32737
C3 C -0.42929 -0.17994 0.22332
C4 C -0.38370 0.12270 0.47705
C5 C -0.31015 -0.48456 0.26128
C6 C -0.30234 -0.61232 0.33692
C7 C -0.26936 -0.48042 0.20170
C8 C -0.51005 -0.28025 0.02849
C9 C -0.55169 -0.21146 -0.09525
C10 C -0.53930 -0.39066 0.06251
N1 N -0.39288 -0.27759 0.22717
N2 N -0.41753 -0.07774 0.30776
N3 N -0.32057 -0.17139 0.41737
N4 N -0.29891 -0.36401 0.34095
N5 N -0.48457 -0.17660 0.12536
O1 O -0.34350 0.01623 0.48800
H1 H -0.36110 0.19080 0.55110
H2 H -0.39760 0.17160 0.40260
H3 H -0.41020 0.08690 0.50650
H4 H -0.35010 -0.48340 0.19350
H5 H -0.25510 -0.63000 0.43210
H6 H -0.32540 -0.61290 0.38440
H7 H -0.31310 -0.68370 0.28620
H8 H -0.22970 -0.48380 0.25840
H9 H -0.28670 -0.39750 0.12840
H10 H -0.28470 -0.55180 0.13950
H11 H -0.48410 -0.30500 0.00490
H12 H -0.56380 -0.27950 -0.18020
H13 H -0.58040 -0.18310 -0.09900
H14 H -0.53390 -0.15480 -0.13500
H15 H -0.56090 -0.45750 -0.00490
H16 H -0.57270 -0.36450 0.07210
H17 H -0.51330 -0.44000 0.14350
H18 H -0.27090 -0.35770 0.39540
H19 H -0.50190 -0.13300 0.13700

loop_
_atom_type_symbol
_atom_type_radius_bond
C 0.68
H 0.23
N 0.68
O 0.68
